data_4342977
loop_
_publ_author_name
'Wolff, Carina'
'Gottschlich, Andreas'
'England, Jason'
'Wieghardt, Karl'
'Saak, Wolfgang'
'Haase, Detlev'
'Beckhaus, R\"udiger'

_publ_section_title
;
 Molecular and Electronic Structures of Mononuclear and Dinuclear Titanium
 Complexes Containing \p-Radical Anions of 2,2'-Bipyridine and
 1,10-Phenanthroline: An Experimental and DFT Computational Study.
;
_journal_issue 10
_journal_name_full 'Inorganic chemistry'
_journal_page_first 4811
_journal_page_last 4820
_journal_paper_doi 10.1021/acs.inorgchem.5b00285
_journal_volume 54
_journal_year 2015
_chemical_formula_sum 'C48 H54 Cl2 N4 O Ti2'
_chemical_formula_weight 869.65
_chemical_name_systematic
; 
 ? 
;
_space_group_IT_number 2
_symmetry_cell_setting triclinic
_symmetry_space_group_name_Hall '-P 1'
_symmetry_space_group_name_H-M 'P -1'
_atom_sites_solution_hydrogens geom
_atom_sites_solution_primary direct
_atom_sites_solution_secondary difmap
_audit_creation_method SHELXL-97
_cell_angle_alpha 100.756(9)
_cell_angle_beta 106.971(8)
_cell_angle_gamma 97.313(9)
_cell_formula_units_Z 2
_cell_length_a 11.5694(9)
_cell_length_b 11.7946(8)
_cell_length_c 16.6783(13)
_cell_measurement_temperature 153(2)
_cell_volume 2098.1(3)
_computing_cell_refinement 'IPDS (Stoe, 1999)'
_computing_data_collection 'IPDS (Stoe, 1999)'
_computing_data_reduction 'XRED (Stoe, 1997)'
_computing_molecular_graphics 'Ortep-3 for Windows (Farrugia, 1997)'
_computing_publication_material 'SHELX-97 (Sheldrick, 1997)'
_computing_structure_refinement 'SHELXL-97 (Sheldrick, 1997)'
_computing_structure_solution 'SHELXS-97 (Sheldrick, 1990)'
_diffrn_ambient_temperature 153(2)
_diffrn_measured_fraction_theta_full 0.941
_diffrn_measured_fraction_theta_max 0.921
_diffrn_measurement_device_type 'Stoe IPDS'
_diffrn_radiation_monochromator graphite
_diffrn_radiation_source 'fine-focus sealed tube'
_diffrn_radiation_type MoK\a
_diffrn_radiation_wavelength 0.71073
_diffrn_reflns_av_R_equivalents 0.0852
_diffrn_reflns_av_sigmaI/netI 0.1541
_diffrn_reflns_limit_h_max 14
_diffrn_reflns_limit_h_min -14
_diffrn_reflns_limit_k_max 14
_diffrn_reflns_limit_k_min -14
_diffrn_reflns_limit_l_max 20
_diffrn_reflns_limit_l_min -20
_diffrn_reflns_number 26077
_diffrn_reflns_theta_full 25.00
_diffrn_reflns_theta_max 26.19
_diffrn_reflns_theta_min 2.46
_exptl_absorpt_coefficient_mu 0.550
_exptl_absorpt_correction_T_max 0.9967
_exptl_absorpt_correction_T_min 0.7859
_exptl_absorpt_correction_type numerical
_exptl_absorpt_process_details 'XRED (Stoe, 1999)'
_exptl_crystal_colour black
_exptl_crystal_density_diffrn 1.377
_exptl_crystal_density_method 'not measured'
_exptl_crystal_description prism
_exptl_crystal_F_000 912
_exptl_crystal_size_max 0.46
_exptl_crystal_size_mid 0.18
_exptl_crystal_size_min 0.01
_refine_diff_density_max 0.358
_refine_diff_density_min -0.336
_refine_diff_density_rms 0.059
_refine_ls_extinction_method none
_refine_ls_goodness_of_fit_ref 0.681
_refine_ls_hydrogen_treatment constr
_refine_ls_matrix_type full
_refine_ls_number_parameters 524
_refine_ls_number_reflns 7773
_refine_ls_number_restraints 0
_refine_ls_restrained_S_all 0.681
_refine_ls_R_factor_all 0.0917
_refine_ls_R_factor_gt 0.0349
_refine_ls_shift/su_max 0.000
_refine_ls_shift/su_mean 0.000
_refine_ls_structure_factor_coef Fsqd
_refine_ls_weighting_details 'calc w=1/[\s^2^(Fo^2^)+(0.0175P)^2^+0.0000P] where P=(Fo^2^+2Fc^2^)/3'
_refine_ls_weighting_scheme calc
_refine_ls_wR_factor_gt 0.0601
_refine_ls_wR_factor_ref 0.0669
_reflns_number_gt 3733
_reflns_number_total 7773
_reflns_threshold_expression >2sigma(I)
_cod_data_source_file ic5b00285_si_002.cif
_cod_data_source_block 4
_cod_depositor_comments 'Adding full bibliography for 4342975--4342977.cif.'
_cod_original_sg_symbol_H-M P-1
_cod_database_code 4342977

loop_
_symmetry_equiv_pos_as_xyz
'x, y, z'
'-x, -y, -z'

loop_
_atom_site_label
_atom_site_type_symbol
_atom_site_fract_x
_atom_site_fract_y
_atom_site_fract_z
_atom_site_U_iso_or_equiv
_atom_site_adp_type
_atom_site_occupancy
_atom_site_symmetry_multiplicity
_atom_site_calc_flag
_atom_site_refinement_flags
Ti1 Ti 0.86850(5) 0.70498(5) 0.29289(4) 0.02246(15) Uani 1 1 d .
Ti2 Ti 0.65004(5) 0.85486(4) 0.22909(4) 0.02228(15) Uani 1 1 d .
Cl1 Cl 0.86522(6) 0.91872(6) 0.33493(5) 0.02636(19) Uani 1 1 d .
Cl2 Cl 0.77118(7) 0.74795(6) 0.14848(5) 0.02584(19) Uani 1 1 d .
N1 N 0.7249(2) 0.5532(2) 0.24812(16) 0.0254(6) Uani 1 1 d .
N2 N 0.8068(2) 0.6934(2) 0.40196(15) 0.0262(6) Uani 1 1 d .
N3 N 0.5175(2) 0.6912(2) 0.18082(15) 0.0230(6) Uani 1 1 d .
N4 N 0.5944(2) 0.8267(2) 0.33671(15) 0.0240(6) Uani 1 1 d .
C1 C 0.6873(3) 0.4794(3) 0.1695(2) 0.0325(8) Uani 1 1 d .
H1 H 0.7195 0.5006 0.1270 0.039 Uiso 1 1 calc R
C2 C 0.6041(3) 0.3742(3) 0.1471(2) 0.0392(9) Uani 1 1 d .
H2 H 0.5816 0.3252 0.0907 0.047 Uiso 1 1 calc R
C3 C 0.5538(3) 0.3403(3) 0.2066(2) 0.0395(9) Uani 1 1 d .
H3 H 0.4953 0.2691 0.1911 0.047 Uiso 1 1 calc R
C4 C 0.5899(3) 0.4117(3) 0.2895(2) 0.0324(8) Uani 1 1 d .
C5 C 0.6767(3) 0.5184(3) 0.3084(2) 0.0269(8) Uani 1 1 d .
C6 C 0.7208(3) 0.5930(3) 0.3910(2) 0.0260(8) Uani 1 1 d .
C7 C 0.6805(3) 0.5651(3) 0.4588(2) 0.0318(8) Uani 1 1 d .
C8 C 0.7287(3) 0.6419(3) 0.5394(2) 0.0373(9) Uani 1 1 d .
H8 H 0.7043 0.6256 0.5864 0.045 Uiso 1 1 calc R
C9 C 0.8130(3) 0.7430(3) 0.5507(2) 0.0367(9) Uani 1 1 d .
H9 H 0.8462 0.7970 0.6054 0.044 Uiso 1 1 calc R
C10 C 0.8489(3) 0.7651(3) 0.4812(2) 0.0311(8) Uani 1 1 d .
H10 H 0.9066 0.8351 0.4906 0.037 Uiso 1 1 calc R
C11 C 0.5498(3) 0.3861(3) 0.3582(2) 0.0390(9) Uani 1 1 d .
H11 H 0.4908 0.3165 0.3473 0.047 Uiso 1 1 calc R
C12 C 0.5925(3) 0.4570(3) 0.4383(2) 0.0366(9) Uani 1 1 d .
H12 H 0.5639 0.4353 0.4823 0.044 Uiso 1 1 calc R
C13 C 0.4799(3) 0.6209(3) 0.1005(2) 0.0273(8) Uani 1 1 d .
H13 H 0.5221 0.6377 0.0617 0.033 Uiso 1 1 calc R
C14 C 0.3822(3) 0.5248(3) 0.0716(2) 0.0323(8) Uani 1 1 d .
H14 H 0.3605 0.4771 0.0148 0.039 Uiso 1 1 calc R
C15 C 0.3173(3) 0.4991(3) 0.1253(2) 0.0316(8) Uani 1 1 d .
H15 H 0.2492 0.4352 0.1055 0.038 Uiso 1 1 calc R
C16 C 0.3531(3) 0.5686(3) 0.2096(2) 0.0257(8) Uani 1 1 d .
C17 C 0.4540(3) 0.6636(2) 0.2349(2) 0.0229(7) Uani 1 1 d .
C18 C 0.4956(2) 0.7360(2) 0.3191(2) 0.0231(7) Uani 1 1 d .
C19 C 0.4349(3) 0.7169(2) 0.3796(2) 0.0248(7) Uani 1 1 d .
C20 C 0.4807(3) 0.7923(3) 0.4614(2) 0.0288(8) Uani 1 1 d .
H20 H 0.4438 0.7823 0.5042 0.035 Uiso 1 1 calc R
C21 C 0.5808(3) 0.8823(3) 0.4797(2) 0.0297(8) Uani 1 1 d .
H21 H 0.6125 0.9346 0.5351 0.036 Uiso 1 1 calc R
C22 C 0.6343(3) 0.8958(2) 0.41744(19) 0.0260(8) Uani 1 1 d .
H22 H 0.7036 0.9576 0.4323 0.031 Uiso 1 1 calc R
C23 C 0.2926(3) 0.5510(3) 0.2719(2) 0.0310(8) Uani 1 1 d .
H23 H 0.2241 0.4882 0.2562 0.037 Uiso 1 1 calc R
C24 C 0.3310(3) 0.6219(3) 0.3517(2) 0.0294(8) Uani 1 1 d .
H24 H 0.2880 0.6086 0.3906 0.035 Uiso 1 1 calc R
C25 C 1.0865(2) 0.7596(3) 0.3585(2) 0.0272(8) Uani 1 1 d .
C26 C 1.0574(3) 0.7397(3) 0.2672(2) 0.0298(8) Uani 1 1 d .
C27 C 1.0056(3) 0.6172(3) 0.2313(2) 0.0292(8) Uani 1 1 d .
C28 C 1.0010(3) 0.5650(3) 0.2997(2) 0.0266(8) Uani 1 1 d .
C29 C 1.0509(2) 0.6526(3) 0.3785(2) 0.0264(8) Uani 1 1 d .
C30 C 1.1521(3) 0.8739(3) 0.4231(2) 0.0401(9) Uani 1 1 d .
H30A H 1.1213 0.8815 0.4723 0.060 Uiso 1 1 calc R
H30B H 1.1369 0.9397 0.3958 0.060 Uiso 1 1 calc R
H30C H 1.2408 0.8747 0.4431 0.060 Uiso 1 1 calc R
C31 C 1.0880(3) 0.8279(3) 0.2183(2) 0.0449(10) Uani 1 1 d .
H31A H 1.0718 0.9041 0.2427 0.067 Uiso 1 1 calc R
H31B H 1.0370 0.8008 0.1575 0.067 Uiso 1 1 calc R
H31C H 1.1752 0.8362 0.2228 0.067 Uiso 1 1 calc R
C32 C 0.9752(3) 0.5566(3) 0.1373(2) 0.0434(9) Uani 1 1 d .
H32A H 1.0514 0.5578 0.1226 0.065 Uiso 1 1 calc R
H32B H 0.9208 0.5977 0.1011 0.065 Uiso 1 1 calc R
H32C H 0.9339 0.4749 0.1271 0.065 Uiso 1 1 calc R
C33 C 0.9618(3) 0.4365(3) 0.2951(2) 0.0398(9) Uani 1 1 d .
H33A H 0.9118 0.3960 0.2358 0.060 Uiso 1 1 calc R
H33B H 0.9131 0.4284 0.3337 0.060 Uiso 1 1 calc R
H33C H 1.0349 0.4017 0.3129 0.060 Uiso 1 1 calc R
C34 C 1.0721(3) 0.6323(3) 0.4671(2) 0.0392(9) Uani 1 1 d .
H34A H 1.1413 0.5913 0.4815 0.059 Uiso 1 1 calc R
H34B H 0.9978 0.5842 0.4689 0.059 Uiso 1 1 calc R
H34C H 1.0913 0.7080 0.5089 0.059 Uiso 1 1 calc R
C35 C 0.6457(3) 1.0590(2) 0.2468(2) 0.0254(7) Uani 1 1 d .
C36 C 0.6852(3) 1.0220(2) 0.1750(2) 0.0256(7) Uani 1 1 d .
C37 C 0.5857(3) 0.9412(2) 0.10963(19) 0.0260(7) Uani 1 1 d .
C38 C 0.4849(3) 0.9278(3) 0.1415(2) 0.0257(7) Uani 1 1 d .
C39 C 0.5228(3) 1.0001(2) 0.2270(2) 0.0264(7) Uani 1 1 d .
C40 C 0.7208(3) 1.1500(3) 0.3284(2) 0.0384(9) Uani 1 1 d .
H40A H 0.8058 1.1374 0.3461 0.058 Uiso 1 1 calc R
H40B H 0.6853 1.1426 0.3742 0.058 Uiso 1 1 calc R
H40C H 0.7200 1.2288 0.3176 0.058 Uiso 1 1 calc R
C41 C 0.8077(3) 1.0683(3) 0.1667(2) 0.0415(9) Uani 1 1 d .
H41A H 0.8021 1.1381 0.1430 0.062 Uiso 1 1 calc R
H41B H 0.8295 1.0076 0.1280 0.062 Uiso 1 1 calc R
H41C H 0.8710 1.0891 0.2236 0.062 Uiso 1 1 calc R
C42 C 0.5848(3) 0.8886(3) 0.0196(2) 0.0343(8) Uani 1 1 d .
H42A H 0.6021 0.8090 0.0164 0.051 Uiso 1 1 calc R
H42B H 0.6480 0.9375 0.0058 0.051 Uiso 1 1 calc R
H42C H 0.5037 0.8852 -0.0218 0.051 Uiso 1 1 calc R
C43 C 0.3577(3) 0.8577(3) 0.0924(2) 0.0375(9) Uani 1 1 d .
H43A H 0.3257 0.8188 0.1307 0.056 Uiso 1 1 calc R
H43B H 0.3610 0.7982 0.0439 0.056 Uiso 1 1 calc R
H43C H 0.3036 0.9103 0.0705 0.056 Uiso 1 1 calc R
C44 C 0.4406(3) 1.0169(3) 0.2814(2) 0.0375(9) Uani 1 1 d .
H44A H 0.3847 1.0687 0.2603 0.056 Uiso 1 1 calc R
H44B H 0.4910 1.0527 0.3415 0.056 Uiso 1 1 calc R
H44C H 0.3923 0.9405 0.2779 0.056 Uiso 1 1 calc R
O1 O 0.0820(3) 0.2844(2) 0.1449(2) 0.0703(9) Uani 1 1 d .
C45 C 0.0222(4) 0.2302(4) 0.0565(3) 0.0610(12) Uani 1 1 d .
H45A H 0.0068 0.2899 0.0221 0.073 Uiso 1 1 calc R
H45B H -0.0572 0.1789 0.0478 0.073 Uiso 1 1 calc R
C46 C 0.1107(4) 0.1592(4) 0.0316(3) 0.0705(13) Uani 1 1 d .
H46A H 0.1680 0.2061 0.0107 0.085 Uiso 1 1 calc R
H46B H 0.0661 0.0875 -0.0139 0.085 Uiso 1 1 calc R
C47 C 0.1790(5) 0.1282(4) 0.1139(3) 0.0898(16) Uani 1 1 d .
H47A H 0.1496 0.0449 0.1123 0.108 Uiso 1 1 calc R
H47B H 0.2686 0.1410 0.1230 0.108 Uiso 1 1 calc R
C48 C 0.1520(5) 0.2075(4) 0.1823(3) 0.0789(15) Uani 1 1 d .
H48A H 0.1055 0.1614 0.2107 0.095 Uiso 1 1 calc R
H48B H 0.2297 0.2528 0.2264 0.095 Uiso 1 1 calc R

loop_
_atom_site_aniso_label
_atom_site_aniso_U_11
_atom_site_aniso_U_22
_atom_site_aniso_U_33
_atom_site_aniso_U_23
_atom_site_aniso_U_13
_atom_site_aniso_U_12
Ti1 0.0195(3) 0.0251(3) 0.0254(3) 0.0071(3) 0.0103(3) 0.0052(3)
Ti2 0.0218(3) 0.0230(3) 0.0253(3) 0.0075(3) 0.0108(3) 0.0056(3)
Cl1 0.0226(4) 0.0262(4) 0.0301(5) 0.0066(4) 0.0085(3) 0.0045(3)
Cl2 0.0254(4) 0.0316(4) 0.0255(4) 0.0096(4) 0.0126(3) 0.0089(3)
N1 0.0258(14) 0.0277(14) 0.0245(15) 0.0097(12) 0.0080(12) 0.0069(12)
N2 0.0285(14) 0.0310(14) 0.0209(15) 0.0050(12) 0.0104(12) 0.0080(12)
N3 0.0228(13) 0.0285(14) 0.0200(14) 0.0074(12) 0.0083(12) 0.0068(11)
N4 0.0225(13) 0.0276(14) 0.0229(15) 0.0051(12) 0.0095(12) 0.0049(12)
C1 0.0339(19) 0.0357(19) 0.030(2) 0.0123(17) 0.0090(16) 0.0101(16)
C2 0.039(2) 0.0291(19) 0.039(2) 0.0061(17) 0.0002(18) 0.0017(17)
C3 0.0309(19) 0.0277(18) 0.051(2) 0.0137(18) -0.0001(18) -0.0031(16)
C4 0.0244(17) 0.0292(18) 0.050(2) 0.0221(17) 0.0115(17) 0.0081(15)
C5 0.0228(17) 0.0295(17) 0.033(2) 0.0152(16) 0.0102(15) 0.0078(14)
C6 0.0251(17) 0.0277(17) 0.034(2) 0.0162(16) 0.0148(15) 0.0128(14)
C7 0.0338(19) 0.0401(19) 0.035(2) 0.0197(17) 0.0188(17) 0.0219(16)
C8 0.046(2) 0.047(2) 0.039(2) 0.0270(18) 0.0266(18) 0.0248(18)
C9 0.049(2) 0.043(2) 0.026(2) 0.0094(17) 0.0174(18) 0.0217(18)
C10 0.0299(18) 0.0355(18) 0.032(2) 0.0100(16) 0.0125(16) 0.0115(15)
C11 0.0301(18) 0.0344(19) 0.062(3) 0.0260(19) 0.0195(19) 0.0090(16)
C12 0.0352(19) 0.0411(19) 0.055(2) 0.0330(19) 0.0284(18) 0.0170(16)
C13 0.0271(17) 0.0323(18) 0.0263(19) 0.0098(16) 0.0098(15) 0.0123(15)
C14 0.0305(18) 0.0308(18) 0.0284(19) -0.0015(16) 0.0052(16) 0.0034(15)
C15 0.0263(17) 0.0292(18) 0.035(2) 0.0061(16) 0.0060(15) 0.0019(15)
C16 0.0175(15) 0.0290(17) 0.0331(19) 0.0106(15) 0.0090(14) 0.0059(14)
C17 0.0215(16) 0.0266(17) 0.0261(18) 0.0114(15) 0.0103(14) 0.0104(14)
C18 0.0172(15) 0.0259(16) 0.0315(19) 0.0113(15) 0.0109(14) 0.0092(13)
C19 0.0215(16) 0.0298(17) 0.0309(19) 0.0137(15) 0.0139(14) 0.0110(14)
C20 0.0296(17) 0.0372(18) 0.0307(19) 0.0140(16) 0.0195(15) 0.0136(15)
C21 0.0358(18) 0.0309(18) 0.0236(18) 0.0041(15) 0.0120(15) 0.0088(15)
C22 0.0276(17) 0.0250(16) 0.0268(19) 0.0076(15) 0.0096(15) 0.0061(14)
C23 0.0227(17) 0.0305(17) 0.044(2) 0.0121(17) 0.0152(16) 0.0037(14)
C24 0.0228(16) 0.0385(19) 0.037(2) 0.0181(17) 0.0180(15) 0.0099(15)
C25 0.0135(15) 0.0319(17) 0.036(2) 0.0072(16) 0.0065(14) 0.0072(14)
C26 0.0191(16) 0.0392(19) 0.039(2) 0.0167(17) 0.0157(15) 0.0089(15)
C27 0.0228(16) 0.0382(19) 0.035(2) 0.0095(16) 0.0165(15) 0.0169(15)
C28 0.0206(16) 0.0299(17) 0.034(2) 0.0106(16) 0.0110(15) 0.0128(14)
C29 0.0178(15) 0.0350(18) 0.0299(19) 0.0117(16) 0.0073(14) 0.0127(14)
C30 0.0227(17) 0.0399(19) 0.052(2) 0.0074(18) 0.0066(16) 0.0040(15)
C31 0.0291(19) 0.058(2) 0.056(2) 0.026(2) 0.0192(18) 0.0053(17)
C32 0.041(2) 0.059(2) 0.035(2) 0.0066(18) 0.0171(17) 0.0206(18)
C33 0.036(2) 0.0363(19) 0.051(2) 0.0140(18) 0.0131(18) 0.0170(16)
C34 0.0372(19) 0.048(2) 0.039(2) 0.0183(18) 0.0129(17) 0.0194(17)
C35 0.0260(17) 0.0224(16) 0.0280(19) 0.0102(15) 0.0042(15) 0.0103(14)
C36 0.0248(16) 0.0247(16) 0.0319(19) 0.0130(15) 0.0106(15) 0.0088(14)
C37 0.0338(18) 0.0249(16) 0.0239(18) 0.0110(14) 0.0104(15) 0.0115(14)
C38 0.0215(16) 0.0276(16) 0.0315(19) 0.0132(15) 0.0068(14) 0.0122(13)
C39 0.0287(17) 0.0280(17) 0.0291(19) 0.0108(15) 0.0136(15) 0.0127(14)
C40 0.040(2) 0.0317(18) 0.038(2) 0.0016(17) 0.0089(17) 0.0074(16)
C41 0.039(2) 0.0404(19) 0.052(2) 0.0170(18) 0.0234(18) 0.0040(17)
C42 0.042(2) 0.0344(19) 0.032(2) 0.0129(16) 0.0155(17) 0.0109(16)
C43 0.0298(18) 0.0366(19) 0.045(2) 0.0123(17) 0.0078(17) 0.0069(16)
C44 0.0354(19) 0.045(2) 0.044(2) 0.0173(18) 0.0185(17) 0.0237(16)
O1 0.081(2) 0.0642(18) 0.070(2) 0.0014(17) 0.0358(18) 0.0242(17)
C45 0.057(3) 0.066(3) 0.061(3) 0.010(2) 0.024(2) 0.011(2)
C46 0.086(3) 0.069(3) 0.065(3) 0.008(3) 0.041(3) 0.018(3)
C47 0.109(4) 0.105(4) 0.077(4) 0.027(3) 0.042(3) 0.059(3)
C48 0.119(4) 0.076(3) 0.057(3) 0.022(3) 0.041(3) 0.035(3)

loop_
_atom_type_symbol
_atom_type_description
_atom_type_scat_dispersion_real
_atom_type_scat_dispersion_imag
_atom_type_scat_source
C C 0.0033 0.0016 'International Tables Vol C Tables 4.2.6.8 and 6.1.1.4'
H H 0.0000 0.0000 'International Tables Vol C Tables 4.2.6.8 and 6.1.1.4'
N N 0.0061 0.0033 'International Tables Vol C Tables 4.2.6.8 and 6.1.1.4'
O O 0.0106 0.0060 'International Tables Vol C Tables 4.2.6.8 and 6.1.1.4'
Cl Cl 0.1484 0.1585 'International Tables Vol C Tables 4.2.6.8 and 6.1.1.4'
Ti Ti 0.2776 0.4457 'International Tables Vol C Tables 4.2.6.8 and 6.1.1.4'

loop_
_geom_angle_atom_site_label_1
_geom_angle_atom_site_label_2
_geom_angle_atom_site_label_3
_geom_angle
N1 Ti1 N2 74.95(9)
N1 Ti1 C26 130.93(10)
N2 Ti1 C26 137.18(11)
N1 Ti1 C27 95.83(10)
N2 Ti1 C27 135.61(11)
C26 Ti1 C27 35.36(10)
N1 Ti1 C25 140.37(11)
N2 Ti1 C25 102.28(10)
C26 Ti1 C25 35.08(11)
C27 Ti1 C25 57.99(10)
N1 Ti1 C28 84.13(10)
N2 Ti1 C28 101.34(11)
C26 Ti1 C28 57.84(11)
C27 Ti1 C28 34.32(11)
C25 Ti1 C28 57.24(10)
N1 Ti1 C29 107.90(10)
N2 Ti1 C29 83.60(10)
C26 Ti1 C29 57.82(11)
C27 Ti1 C29 57.59(11)
C25 Ti1 C29 34.14(10)
C28 Ti1 C29 34.58(10)
N1 Ti1 Cl1 131.59(7)
N2 Ti1 Cl1 84.51(7)
C26 Ti1 Cl1 93.46(8)
C27 Ti1 Cl1 127.77(8)
C25 Ti1 Cl1 86.28(8)
C28 Ti1 Cl1 143.51(7)
C29 Ti1 Cl1 112.79(7)
N1 Ti1 Cl2 85.03(7)
N2 Ti1 Cl2 133.71(8)
C26 Ti1 Cl2 86.93(9)
C27 Ti1 Cl2 86.90(9)
C25 Ti1 Cl2 118.89(8)
C28 Ti1 Cl2 117.83(8)
C29 Ti1 Cl2 142.65(7)
Cl1 Ti1 Cl2 78.38(3)
N1 Ti1 Ti2 86.32(7)
N2 Ti1 Ti2 88.10(7)
C26 Ti1 Ti2 122.07(9)
C27 Ti1 Ti2 135.33(9)
C25 Ti1 Ti2 133.31(8)
C28 Ti1 Ti2 164.32(8)
C29 Ti1 Ti2 160.91(7)
Cl1 Ti1 Ti2 49.08(2)
Cl2 Ti1 Ti2 48.72(2)
N4 Ti2 N3 74.87(8)
N4 Ti2 C36 133.25(10)
N3 Ti2 C36 134.34(10)
N4 Ti2 C37 138.85(10)
N3 Ti2 C37 99.38(10)
C36 Ti2 C37 34.99(9)
N4 Ti2 C35 98.44(10)
N3 Ti2 C35 137.02(10)
C36 Ti2 C35 34.83(10)
C37 Ti2 C35 57.83(10)
N4 Ti2 C39 83.47(10)
N3 Ti2 C39 103.00(9)
C36 Ti2 C39 57.75(10)
C37 Ti2 C39 57.68(10)
C35 Ti2 C39 34.48(9)
N4 Ti2 C38 105.08(10)
N3 Ti2 C38 82.87(10)
C36 Ti2 C38 57.72(10)
C37 Ti2 C38 34.55(10)
C35 Ti2 C38 57.45(10)
C39 Ti2 C38 34.61(10)
N4 Ti2 Cl2 131.95(8)
N3 Ti2 Cl2 84.50(7)
C36 Ti2 Cl2 91.74(7)
C37 Ti2 Cl2 86.54(7)
C35 Ti2 Cl2 124.87(8)
C39 Ti2 Cl2 144.08(8)
C38 Ti2 Cl2 114.92(8)
N4 Ti2 Cl1 86.09(7)
N3 Ti2 Cl1 134.42(8)
C36 Ti2 Cl1 88.40(8)
C37 Ti2 Cl1 120.95(7)
C35 Ti2 Cl1 85.90(8)
C39 Ti2 Cl1 115.68(7)
C38 Ti2 Cl1 142.58(7)
Cl2 Ti2 Cl1 78.20(3)
N4 Ti2 Ti1 87.03(7)
N3 Ti2 Ti1 88.85(7)
C36 Ti2 Ti1 121.91(7)
C37 Ti2 Ti1 134.02(7)
C35 Ti2 Ti1 133.78(7)
C39 Ti2 Ti1 162.27(7)
C38 Ti2 Ti1 162.88(7)
Cl2 Ti2 Ti1 49.05(2)
Cl1 Ti2 Ti1 48.49(2)
Ti1 Cl1 Ti2 82.43(3)
Ti2 Cl2 Ti1 82.22(3)
C1 N1 C5 116.3(3)
C1 N1 Ti1 126.1(2)
C5 N1 Ti1 117.10(19)
C10 N2 C6 115.9(3)
C10 N2 Ti1 128.2(2)
C6 N2 Ti1 115.65(18)
C13 N3 C17 116.5(2)
C13 N3 Ti2 127.3(2)
C17 N3 Ti2 115.75(18)
C22 N4 C18 115.8(2)
C22 N4 Ti2 127.43(19)
C18 N4 Ti2 116.26(18)
N1 C1 C2 123.7(3)
C3 C2 C1 120.2(3)
C2 C3 C4 119.2(3)
C3 C4 C11 125.5(3)
C3 C4 C5 117.7(3)
C11 C4 C5 116.8(3)
N1 C5 C6 115.8(3)
N1 C5 C4 123.0(3)
C6 C5 C4 121.2(3)
N2 C6 C5 115.9(3)
N2 C6 C7 123.1(3)
C5 C6 C7 121.0(3)
C8 C7 C6 118.2(3)
C8 C7 C12 124.9(3)
C6 C7 C12 116.9(3)
C7 C8 C9 119.2(3)
C8 C9 C10 119.7(3)
N2 C10 C9 124.0(3)
C12 C11 C4 122.5(3)
C11 C12 C7 121.6(3)
N3 C13 C14 123.2(3)
C15 C14 C13 120.1(3)
C14 C15 C16 119.1(3)
C15 C16 C17 117.8(3)
C15 C16 C23 124.4(3)
C17 C16 C23 117.7(3)
N3 C17 C18 116.0(2)
N3 C17 C16 123.3(3)
C18 C17 C16 120.7(3)
N4 C18 C17 115.8(3)
N4 C18 C19 123.5(3)
C17 C18 C19 120.7(3)
C20 C19 C18 117.5(3)
C20 C19 C24 125.0(3)
C18 C19 C24 117.6(3)
C21 C20 C19 119.2(3)
C22 C21 C20 120.0(3)
N4 C22 C21 124.0(3)
C24 C23 C16 121.4(3)
C23 C24 C19 122.0(3)
C29 C25 C26 108.4(2)
C29 C25 C30 125.7(3)
C26 C25 C30 125.8(3)
C29 C25 Ti1 73.67(16)
C26 C25 Ti1 71.07(16)
C30 C25 Ti1 124.3(2)
C25 C26 C27 107.4(3)
C25 C26 C31 126.3(3)
C27 C26 C31 126.0(3)
C25 C26 Ti1 73.85(16)
C27 C26 Ti1 73.12(15)
C31 C26 Ti1 123.5(2)
C28 C27 C26 107.7(3)
C28 C27 C32 127.6(3)
C26 C27 C32 124.4(3)
C28 C27 Ti1 73.56(17)
C26 C27 Ti1 71.51(16)
C32 C27 Ti1 125.3(2)
C27 C28 C29 108.8(3)
C27 C28 C33 127.5(3)
C29 C28 C33 123.5(3)
C27 C28 Ti1 72.12(18)
C29 C28 Ti1 73.31(17)
C33 C28 Ti1 124.84(19)
C25 C29 C28 107.7(3)
C25 C29 C34 126.0(3)
C28 C29 C34 126.0(3)
C25 C29 Ti1 72.19(18)
C28 C29 Ti1 72.11(18)
C34 C29 Ti1 125.4(2)
C39 C35 C36 108.2(2)
C39 C35 C40 126.4(3)
C36 C35 C40 125.4(3)
C39 C35 Ti2 73.40(17)
C36 C35 Ti2 71.60(16)
C40 C35 Ti2 123.0(2)
C35 C36 C37 108.2(2)
C35 C36 C41 125.8(3)
C37 C36 C41 125.9(3)
C35 C36 Ti2 73.57(17)
C37 C36 Ti2 73.38(16)
C41 C36 Ti2 122.9(2)
C38 C37 C36 107.8(2)
C38 C37 C42 126.4(3)
C36 C37 C42 125.5(2)
C38 C37 Ti2 73.80(18)
C36 C37 Ti2 71.62(18)
C42 C37 Ti2 124.5(2)
C37 C38 C39 107.9(2)
C37 C38 C43 126.4(3)
C39 C38 C43 125.5(3)
C37 C38 Ti2 71.65(18)
C39 C38 Ti2 72.35(19)
C43 C38 Ti2 125.2(2)
C35 C39 C38 107.9(3)
C35 C39 C44 127.1(3)
C38 C39 C44 124.7(3)
C35 C39 Ti2 72.12(18)
C38 C39 Ti2 73.04(18)
C44 C39 Ti2 124.7(2)
C48 O1 C45 108.0(3)
O1 C45 C46 104.3(3)
C45 C46 C47 104.1(4)
C48 C47 C46 104.9(4)
O1 C48 C47 108.4(4)

loop_
_geom_bond_atom_site_label_1
_geom_bond_atom_site_label_2
_geom_bond_distance
Ti1 N1 2.131(2)
Ti1 N2 2.159(2)
Ti1 C26 2.348(3)
Ti1 C27 2.369(3)
Ti1 C25 2.384(3)
Ti1 C28 2.388(3)
Ti1 C29 2.403(3)
Ti1 Cl1 2.4958(9)
Ti1 Cl2 2.5187(10)
Ti1 Ti2 3.3039(9)
Ti2 N4 2.142(2)
Ti2 N3 2.161(2)
Ti2 C36 2.353(3)
Ti2 C37 2.376(3)
Ti2 C35 2.379(3)
Ti2 C39 2.395(3)
Ti2 C38 2.404(3)
Ti2 Cl2 2.5059(9)
Ti2 Cl1 2.5183(9)
N1 C1 1.346(4)
N1 C5 1.383(4)
N2 C10 1.342(4)
N2 C6 1.393(3)
N3 C13 1.352(4)
N3 C17 1.377(4)
N4 C22 1.350(4)
N4 C18 1.384(3)
C1 C2 1.384(4)
C2 C3 1.382(5)
C3 C4 1.390(5)
C4 C11 1.422(5)
C4 C5 1.428(4)
C5 C6 1.399(4)
C6 C7 1.419(4)
C7 C8 1.385(4)
C7 C12 1.443(4)
C8 C9 1.386(4)
C9 C10 1.396(4)
C11 C12 1.350(5)
C13 C14 1.395(4)
C14 C15 1.376(4)
C15 C16 1.402(4)
C16 C17 1.414(4)
C16 C23 1.442(4)
C17 C18 1.409(4)
C18 C19 1.421(4)
C19 C20 1.393(4)
C19 C24 1.432(4)
C20 C21 1.385(4)
C21 C22 1.378(4)
C23 C24 1.347(4)
C25 C29 1.406(4)
C25 C26 1.427(4)
C25 C30 1.508(4)
C26 C27 1.433(4)
C26 C31 1.505(4)
C27 C28 1.404(4)
C27 C32 1.514(4)
C28 C29 1.424(4)
C28 C33 1.506(4)
C29 C34 1.495(4)
C35 C39 1.415(4)
C35 C36 1.417(4)
C35 C40 1.512(4)
C36 C37 1.422(4)
C36 C41 1.507(4)
C37 C38 1.420(4)
C37 C42 1.510(4)
C38 C39 1.428(4)
C38 C43 1.501(4)
C39 C44 1.500(4)
O1 C48 1.404(5)
O1 C45 1.415(5)
C45 C46 1.502(5)
C46 C47 1.506(6)
C47 C48 1.470(6)

loop_
_geom_torsion_atom_site_label_1
_geom_torsion_atom_site_label_2
_geom_torsion_atom_site_label_3
_geom_torsion_atom_site_label_4
_geom_torsion
N1 Ti1 Ti2 N4 72.02(9)
N2 Ti1 Ti2 N4 -3.02(9)
C26 Ti1 Ti2 N4 -150.73(11)
C27 Ti1 Ti2 N4 166.58(12)
C25 Ti1 Ti2 N4 -108.16(12)
C28 Ti1 Ti2 N4 124.5(3)
C29 Ti1 Ti2 N4 -67.1(2)
Cl1 Ti1 Ti2 N4 -87.40(6)
Cl2 Ti1 Ti2 N4 158.63(6)
N1 Ti1 Ti2 N3 -2.90(10)
N2 Ti1 Ti2 N3 -77.93(9)
C26 Ti1 Ti2 N3 134.36(11)
C27 Ti1 Ti2 N3 91.67(12)
C25 Ti1 Ti2 N3 176.93(12)
C28 Ti1 Ti2 N3 49.6(3)
C29 Ti1 Ti2 N3 -142.0(2)
Cl1 Ti1 Ti2 N3 -162.31(7)
Cl2 Ti1 Ti2 N3 83.71(7)
N1 Ti1 Ti2 C36 -147.09(11)
N2 Ti1 Ti2 C36 137.87(11)
C26 Ti1 Ti2 C36 -9.83(13)
C27 Ti1 Ti2 C36 -52.52(14)
C25 Ti1 Ti2 C36 32.74(14)
C28 Ti1 Ti2 C36 -94.6(3)
C29 Ti1 Ti2 C36 73.8(2)
Cl1 Ti1 Ti2 C36 53.50(9)
Cl2 Ti1 Ti2 C36 -60.48(9)
N1 Ti1 Ti2 C37 -104.85(11)
N2 Ti1 Ti2 C37 -179.89(11)
C26 Ti1 Ti2 C37 32.41(13)
C27 Ti1 Ti2 C37 -10.28(14)
C25 Ti1 Ti2 C37 74.97(14)
C28 Ti1 Ti2 C37 -52.3(3)
C29 Ti1 Ti2 C37 116.0(2)
Cl1 Ti1 Ti2 C37 95.73(10)
Cl2 Ti1 Ti2 C37 -18.24(9)
N1 Ti1 Ti2 C35 170.86(12)
N2 Ti1 Ti2 C35 95.83(12)
C26 Ti1 Ti2 C35 -51.88(14)
C27 Ti1 Ti2 C35 -94.57(15)
C25 Ti1 Ti2 C35 -9.31(15)
C28 Ti1 Ti2 C35 -136.6(3)
C29 Ti1 Ti2 C35 31.7(3)
Cl1 Ti1 Ti2 C35 11.45(11)
Cl2 Ti1 Ti2 C35 -102.53(11)
N1 Ti1 Ti2 C39 129.6(2)
N2 Ti1 Ti2 C39 54.6(2)
C26 Ti1 Ti2 C39 -93.1(3)
C27 Ti1 Ti2 C39 -135.8(3)
C25 Ti1 Ti2 C39 -50.6(3)
C28 Ti1 Ti2 C39 -177.9(4)
C29 Ti1 Ti2 C39 -9.5(3)
Cl1 Ti1 Ti2 C39 -29.8(2)
Cl2 Ti1 Ti2 C39 -143.8(2)
N1 Ti1 Ti2 C38 -63.8(2)
N2 Ti1 Ti2 C38 -138.8(2)
C26 Ti1 Ti2 C38 73.5(3)
C27 Ti1 Ti2 C38 30.8(3)
C25 Ti1 Ti2 C38 116.1(3)
C28 Ti1 Ti2 C38 -11.2(4)
C29 Ti1 Ti2 C38 157.1(3)
Cl1 Ti1 Ti2 C38 136.8(2)
Cl2 Ti1 Ti2 C38 22.9(2)
N1 Ti1 Ti2 Cl2 -86.61(7)
N2 Ti1 Ti2 Cl2 -161.65(7)
C26 Ti1 Ti2 Cl2 50.65(10)
C27 Ti1 Ti2 Cl2 7.96(11)
C25 Ti1 Ti2 Cl2 93.21(11)
C28 Ti1 Ti2 Cl2 -34.1(3)
C29 Ti1 Ti2 Cl2 134.3(2)
Cl1 Ti1 Ti2 Cl2 113.97(3)
N1 Ti1 Ti2 Cl1 159.41(7)
N2 Ti1 Ti2 Cl1 84.38(7)
C26 Ti1 Ti2 Cl1 -63.33(9)
C27 Ti1 Ti2 Cl1 -106.02(11)
C25 Ti1 Ti2 Cl1 -20.76(11)
C28 Ti1 Ti2 Cl1 -148.1(3)
C29 Ti1 Ti2 Cl1 20.3(2)
Cl2 Ti1 Ti2 Cl1 -113.97(3)
N1 Ti1 Cl1 Ti2 -27.98(10)
N2 Ti1 Cl1 Ti2 -92.25(7)
C26 Ti1 Cl1 Ti2 130.66(9)
C27 Ti1 Cl1 Ti2 121.27(11)
C25 Ti1 Cl1 Ti2 165.02(8)
C28 Ti1 Cl1 Ti2 166.09(14)
C29 Ti1 Cl1 Ti2 -172.94(8)
Cl2 Ti1 Cl1 Ti2 44.51(2)
N4 Ti2 Cl1 Ti1 89.50(7)
N3 Ti2 Cl1 Ti1 25.17(9)
C36 Ti2 Cl1 Ti1 -136.95(7)
C37 Ti2 Cl1 Ti1 -123.46(8)
C35 Ti2 Cl1 Ti1 -171.74(8)
C39 Ti2 Cl1 Ti1 170.33(8)
C38 Ti2 Cl1 Ti1 -160.65(12)
Cl2 Ti2 Cl1 Ti1 -44.83(3)
N4 Ti2 Cl2 Ti1 -29.30(9)
N3 Ti2 Cl2 Ti1 -93.26(7)
C36 Ti2 Cl2 Ti1 132.35(7)
C37 Ti2 Cl2 Ti1 166.97(7)
C35 Ti2 Cl2 Ti1 120.78(9)
C39 Ti2 Cl2 Ti1 162.13(12)
C38 Ti2 Cl2 Ti1 -172.76(8)
Cl1 Ti2 Cl2 Ti1 44.35(3)
N1 Ti1 Cl2 Ti2 89.46(7)
N2 Ti1 Cl2 Ti2 25.81(9)
C26 Ti1 Cl2 Ti2 -138.99(8)
C27 Ti1 Cl2 Ti2 -174.41(8)
C25 Ti1 Cl2 Ti2 -123.92(8)
C28 Ti1 Cl2 Ti2 170.14(8)
C29 Ti1 Cl2 Ti2 -157.29(12)
Cl1 Ti1 Cl2 Ti2 -44.82(2)
N2 Ti1 N1 C1 -177.2(3)
C26 Ti1 N1 C1 -36.6(3)
C27 Ti1 N1 C1 -41.4(3)
C25 Ti1 N1 C1 -86.0(3)
C28 Ti1 N1 C1 -73.8(3)
C29 Ti1 N1 C1 -99.2(3)
Cl1 Ti1 N1 C1 114.6(2)
Cl2 Ti1 N1 C1 44.9(3)
Ti2 Ti1 N1 C1 93.8(3)
N2 Ti1 N1 C5 -6.3(2)
C26 Ti1 N1 C5 134.3(2)
C27 Ti1 N1 C5 129.5(2)
C25 Ti1 N1 C5 84.9(3)
C28 Ti1 N1 C5 97.2(2)
C29 Ti1 N1 C5 71.7(2)
Cl1 Ti1 N1 C5 -74.5(2)
Cl2 Ti1 N1 C5 -144.1(2)
Ti2 Ti1 N1 C5 -95.3(2)
N1 Ti1 N2 C10 179.8(3)
C26 Ti1 N2 C10 44.8(3)
C27 Ti1 N2 C10 97.0(3)
C25 Ti1 N2 C10 40.6(3)
C28 Ti1 N2 C10 99.1(3)
C29 Ti1 N2 C10 69.3(3)
Cl1 Ti1 N2 C10 -44.4(3)
Cl2 Ti1 N2 C10 -112.6(3)
Ti2 Ti1 N2 C10 -93.5(3)
N1 Ti1 N2 C6 6.4(2)
C26 Ti1 N2 C6 -128.6(2)
C27 Ti1 N2 C6 -76.4(2)
C25 Ti1 N2 C6 -132.8(2)
C28 Ti1 N2 C6 -74.2(2)
C29 Ti1 N2 C6 -104.1(2)
Cl1 Ti1 N2 C6 142.2(2)
Cl2 Ti1 N2 C6 74.0(2)
Ti2 Ti1 N2 C6 93.1(2)
N4 Ti2 N3 C13 -178.8(3)
C36 Ti2 N3 C13 44.4(3)
C37 Ti2 N3 C13 42.9(3)
C35 Ti2 N3 C13 95.0(3)
C39 Ti2 N3 C13 101.7(3)
C38 Ti2 N3 C13 73.4(3)
Cl2 Ti2 N3 C13 -42.6(3)
Cl1 Ti2 N3 C13 -110.2(3)
Ti1 Ti2 N3 C13 -91.6(3)
N4 Ti2 N3 C17 9.7(2)
C36 Ti2 N3 C17 -127.0(2)
C37 Ti2 N3 C17 -128.5(2)
C35 Ti2 N3 C17 -76.4(3)
C39 Ti2 N3 C17 -69.7(2)
C38 Ti2 N3 C17 -98.0(2)
Cl2 Ti2 N3 C17 145.9(2)
Cl1 Ti2 N3 C17 78.4(2)
Ti1 Ti2 N3 C17 97.0(2)
N3 Ti2 N4 C22 179.5(3)
C36 Ti2 N4 C22 -42.8(3)
C37 Ti2 N4 C22 -93.5(3)
C35 Ti2 N4 C22 -43.9(3)
C39 Ti2 N4 C22 -75.1(3)
C38 Ti2 N4 C22 -102.4(3)
Cl2 Ti2 N4 C22 111.6(2)
Cl1 Ti2 N4 C22 41.3(3)
Ti1 Ti2 N4 C22 89.9(3)
N3 Ti2 N4 C18 -9.4(2)
C36 Ti2 N4 C18 128.3(2)
C37 Ti2 N4 C18 77.6(2)
C35 Ti2 N4 C18 127.2(2)
C39 Ti2 N4 C18 96.0(2)
C38 Ti2 N4 C18 68.7(2)
Cl2 Ti2 N4 C18 -77.3(2)
Cl1 Ti2 N4 C18 -147.6(2)
Ti1 Ti2 N4 C18 -99.0(2)
C5 N1 C1 C2 0.7(5)
Ti1 N1 C1 C2 171.7(2)
N1 C1 C2 C3 0.7(5)
C1 C2 C3 C4 -1.5(5)
C2 C3 C4 C11 -177.4(4)
C2 C3 C4 C5 0.9(5)
C1 N1 C5 C6 177.1(3)
Ti1 N1 C5 C6 5.3(4)
C1 N1 C5 C4 -1.3(4)
Ti1 N1 C5 C4 -173.1(2)
C3 C4 C5 N1 0.5(5)
C11 C4 C5 N1 179.0(3)
C3 C4 C5 C6 -177.8(3)
C11 C4 C5 C6 0.7(5)
C10 N2 C6 C5 179.9(3)
Ti1 N2 C6 C5 -5.9(3)
C10 N2 C6 C7 -1.2(4)
Ti1 N2 C6 C7 173.1(2)
N1 C5 C6 N2 0.5(4)
C4 C5 C6 N2 178.9(3)
N1 C5 C6 C7 -178.5(3)
C4 C5 C6 C7 -0.1(5)
N2 C6 C7 C8 0.3(5)
C5 C6 C7 C8 179.3(3)
N2 C6 C7 C12 -179.0(3)
C5 C6 C7 C12 -0.1(5)
C6 C7 C8 C9 0.6(5)
C12 C7 C8 C9 179.9(3)
C7 C8 C9 C10 -0.7(5)
C6 N2 C10 C9 1.1(5)
Ti1 N2 C10 C9 -172.3(3)
C8 C9 C10 N2 -0.2(5)
C3 C4 C11 C12 177.1(3)
C5 C4 C11 C12 -1.2(5)
C4 C11 C12 C7 1.1(5)
C8 C7 C12 C11 -179.7(3)
C6 C7 C12 C11 -0.4(5)
C17 N3 C13 C14 0.1(4)
Ti2 N3 C13 C14 -171.3(2)
N3 C13 C14 C15 1.3(5)
C13 C14 C15 C16 -1.8(5)
C14 C15 C16 C17 0.9(5)
C14 C15 C16 C23 179.8(3)
C13 N3 C17 C18 178.7(3)
Ti2 N3 C17 C18 -8.9(4)
C13 N3 C17 C16 -1.0(4)
Ti2 N3 C17 C16 171.4(2)
C15 C16 C17 N3 0.5(5)
C23 C16 C17 N3 -178.4(3)
C15 C16 C17 C18 -179.2(3)
C23 C16 C17 C18 1.9(5)
C22 N4 C18 C17 -179.9(3)
Ti2 N4 C18 C17 8.0(3)
C22 N4 C18 C19 2.3(4)
Ti2 N4 C18 C19 -169.9(2)
N3 C17 C18 N4 0.7(4)
C16 C17 C18 N4 -179.6(3)
N3 C17 C18 C19 178.6(3)
C16 C17 C18 C19 -1.7(5)
N4 C18 C19 C20 -1.8(5)
C17 C18 C19 C20 -179.6(3)
N4 C18 C19 C24 177.9(3)
C17 C18 C19 C24 0.1(5)
C18 C19 C20 C21 0.8(5)
C24 C19 C20 C21 -178.8(3)
C19 C20 C21 C22 -0.4(5)
C18 N4 C22 C21 -1.8(5)
Ti2 N4 C22 C21 169.3(3)
C20 C21 C22 N4 0.9(5)
C15 C16 C23 C24 -179.3(3)
C17 C16 C23 C24 -0.5(5)
C16 C23 C24 C19 -1.1(5)
C20 C19 C24 C23 -179.0(3)
C18 C19 C24 C23 1.3(5)
N1 Ti1 C25 C29 -22.8(3)
N2 Ti1 C25 C29 58.39(18)
C26 Ti1 C25 C29 -116.6(3)
C27 Ti1 C25 C29 -78.20(19)
C28 Ti1 C25 C29 -37.31(17)
Cl1 Ti1 C25 C29 141.94(17)
Cl2 Ti1 C25 C29 -143.51(15)
Ti2 Ti1 C25 C29 157.51(14)
N1 Ti1 C25 C26 93.9(2)
N2 Ti1 C25 C26 175.03(18)
C27 Ti1 C25 C26 38.44(18)
C28 Ti1 C25 C26 79.34(19)
C29 Ti1 C25 C26 116.6(3)
Cl1 Ti1 C25 C26 -101.42(18)
Cl2 Ti1 C25 C26 -26.9(2)
Ti2 Ti1 C25 C26 -85.85(18)
N1 Ti1 C25 C30 -145.2(2)
N2 Ti1 C25 C30 -64.1(3)
C26 Ti1 C25 C30 120.9(3)
C27 Ti1 C25 C30 159.4(3)
C28 Ti1 C25 C30 -159.7(3)
C29 Ti1 C25 C30 -122.4(3)
Cl1 Ti1 C25 C30 19.5(3)
Cl2 Ti1 C25 C30 94.1(3)
Ti2 Ti1 C25 C30 35.1(3)
C29 C25 C26 C27 -1.3(3)
C30 C25 C26 C27 174.8(3)
Ti1 C25 C26 C27 -66.0(2)
C29 C25 C26 C31 -175.2(3)
C30 C25 C26 C31 0.9(5)
Ti1 C25 C26 C31 120.1(3)
C29 C25 C26 Ti1 64.7(2)
C30 C25 C26 Ti1 -119.2(3)
N1 Ti1 C26 C25 -122.63(19)
N2 Ti1 C26 C25 -7.2(3)
C27 Ti1 C26 C25 -114.4(3)
C28 Ti1 C26 C25 -77.5(2)
C29 Ti1 C26 C25 -36.35(17)
Cl1 Ti1 C26 C25 78.51(17)
Cl2 Ti1 C26 C25 156.66(18)
Ti2 Ti1 C26 C25 121.07(17)
N1 Ti1 C26 C27 -8.3(3)
N2 Ti1 C26 C27 107.2(2)
C25 Ti1 C26 C27 114.4(3)
C28 Ti1 C26 C27 36.90(18)
C29 Ti1 C26 C27 78.0(2)
Cl1 Ti1 C26 C27 -167.12(18)
Cl2 Ti1 C26 C27 -88.97(18)
Ti2 Ti1 C26 C27 -124.56(17)
N1 Ti1 C26 C31 114.1(3)
N2 Ti1 C26 C31 -130.4(3)
C27 Ti1 C26 C31 122.4(4)
C25 Ti1 C26 C31 -123.3(3)
C28 Ti1 C26 C31 159.3(3)
C29 Ti1 C26 C31 -159.6(3)
Cl1 Ti1 C26 C31 -44.7(3)
Cl2 Ti1 C26 C31 33.4(3)
Ti2 Ti1 C26 C31 -2.2(3)
C25 C26 C27 C28 1.3(3)
C31 C26 C27 C28 175.3(3)
Ti1 C26 C27 C28 -65.2(2)
C25 C26 C27 C32 -172.9(3)
C31 C26 C27 C32 1.1(5)
Ti1 C26 C27 C32 120.7(3)
C25 C26 C27 Ti1 66.5(2)
C31 C26 C27 Ti1 -119.5(3)
N1 Ti1 C27 C28 -70.62(18)
N2 Ti1 C27 C28 3.8(2)
C26 Ti1 C27 C28 115.6(3)
C25 Ti1 C27 C28 77.52(19)
C29 Ti1 C27 C28 36.91(16)
Cl1 Ti1 C27 C28 131.99(15)
Cl2 Ti1 C27 C28 -155.29(16)
Ti2 Ti1 C27 C28 -161.27(13)
N1 Ti1 C27 C26 173.74(19)
N2 Ti1 C27 C26 -111.9(2)
C25 Ti1 C27 C26 -38.12(19)
C28 Ti1 C27 C26 -115.6(3)
C29 Ti1 C27 C26 -78.73(19)
Cl1 Ti1 C27 C26 16.3(2)
Cl2 Ti1 C27 C26 89.06(18)
Ti2 Ti1 C27 C26 83.1(2)
N1 Ti1 C27 C32 54.2(3)
N2 Ti1 C27 C32 128.6(3)
C26 Ti1 C27 C32 -119.6(4)
C25 Ti1 C27 C32 -157.7(3)
C28 Ti1 C27 C32 124.8(4)
C29 Ti1 C27 C32 161.7(3)
Cl1 Ti1 C27 C32 -103.2(3)
Cl2 Ti1 C27 C32 -30.5(3)
Ti2 Ti1 C27 C32 -36.5(3)
C26 C27 C28 C29 -0.8(3)
C32 C27 C28 C29 173.1(3)
Ti1 C27 C28 C29 -64.6(2)
C26 C27 C28 C33 -175.6(3)
C32 C27 C28 C33 -1.6(5)
Ti1 C27 C28 C33 120.6(3)
C26 C27 C28 Ti1 63.8(2)
C32 C27 C28 Ti1 -122.3(3)
N1 Ti1 C28 C27 109.37(18)
N2 Ti1 C28 C27 -177.30(16)
C26 Ti1 C28 C27 -38.05(17)
C25 Ti1 C28 C27 -79.89(18)
C29 Ti1 C28 C27 -116.7(2)
Cl1 Ti1 C28 C27 -81.2(2)
Cl2 Ti1 C28 C27 28.16(18)
Ti2 Ti1 C28 C27 56.6(3)
N1 Ti1 C28 C29 -133.92(18)
N2 Ti1 C28 C29 -60.59(18)
C26 Ti1 C28 C29 78.67(19)
C27 Ti1 C28 C29 116.7(2)
C25 Ti1 C28 C29 36.82(17)
Cl1 Ti1 C28 C29 35.6(2)
Cl2 Ti1 C28 C29 144.88(15)
Ti2 Ti1 C28 C29 173.3(2)
N1 Ti1 C28 C33 -14.4(3)
N2 Ti1 C28 C33 58.9(3)
C26 Ti1 C28 C33 -161.8(3)
C27 Ti1 C28 C33 -123.8(3)
C25 Ti1 C28 C33 156.4(3)
C29 Ti1 C28 C33 119.5(4)
Cl1 Ti1 C28 C33 155.1(2)
Cl2 Ti1 C28 C33 -95.6(3)
Ti2 Ti1 C28 C33 -67.2(4)
C26 C25 C29 C28 0.8(3)
C30 C25 C29 C28 -175.3(3)
Ti1 C25 C29 C28 63.8(2)
C26 C25 C29 C34 175.8(3)
C30 C25 C29 C34 -0.3(5)
Ti1 C25 C29 C34 -121.2(3)
C26 C25 C29 Ti1 -63.0(2)
C30 C25 C29 Ti1 120.9(3)
C27 C28 C29 C25 0.0(3)
C33 C28 C29 C25 175.0(3)
Ti1 C28 C29 C25 -63.8(2)
C27 C28 C29 C34 -175.0(3)
C33 C28 C29 C34 0.0(5)
Ti1 C28 C29 C34 121.2(3)
C27 C28 C29 Ti1 63.9(2)
C33 C28 C29 Ti1 -121.1(3)
N1 Ti1 C29 C25 164.97(17)
N2 Ti1 C29 C25 -123.14(18)
C26 Ti1 C29 C25 37.37(17)
C27 Ti1 C29 C25 79.48(19)
C28 Ti1 C29 C25 116.1(3)
Cl1 Ti1 C29 C25 -41.86(18)
Cl2 Ti1 C29 C25 59.1(2)
Ti2 Ti1 C29 C25 -58.4(3)
N1 Ti1 C29 C28 48.85(19)
N2 Ti1 C29 C28 120.74(18)
C26 Ti1 C29 C28 -78.75(19)
C27 Ti1 C29 C28 -36.63(17)
C25 Ti1 C29 C28 -116.1(3)
Cl1 Ti1 C29 C28 -157.97(15)
Cl2 Ti1 C29 C28 -57.0(2)
Ti2 Ti1 C29 C28 -174.48(17)
N1 Ti1 C29 C34 -73.0(3)
N2 Ti1 C29 C34 -1.2(2)
C26 Ti1 C29 C34 159.4(3)
C27 Ti1 C29 C34 -158.5(3)
C25 Ti1 C29 C34 122.0(3)
C28 Ti1 C29 C34 -121.9(3)
Cl1 Ti1 C29 C34 80.1(2)
Cl2 Ti1 C29 C34 -178.89(18)
Ti2 Ti1 C29 C34 63.6(4)
N4 Ti2 C35 C39 -65.23(18)
N3 Ti2 C35 C39 11.6(2)
C36 Ti2 C35 C39 116.3(3)
C37 Ti2 C35 C39 78.48(19)
C38 Ti2 C35 C39 37.32(17)
Cl2 Ti2 C35 C39 136.79(15)
Cl1 Ti2 C35 C39 -150.65(17)
Ti1 Ti2 C35 C39 -159.22(14)
N4 Ti2 C35 C36 178.52(17)
N3 Ti2 C35 C36 -104.65(19)
C37 Ti2 C35 C36 -37.77(16)
C39 Ti2 C35 C36 -116.3(3)
C38 Ti2 C35 C36 -78.93(18)
Cl2 Ti2 C35 C36 20.5(2)
Cl1 Ti2 C35 C36 93.10(16)
Ti1 Ti2 C35 C36 84.53(18)
N4 Ti2 C35 C40 57.7(2)
N3 Ti2 C35 C40 134.6(2)
C36 Ti2 C35 C40 -120.8(3)
C37 Ti2 C35 C40 -158.5(3)
C39 Ti2 C35 C40 123.0(3)
C38 Ti2 C35 C40 160.3(3)
Cl2 Ti2 C35 C40 -100.2(2)
Cl1 Ti2 C35 C40 -27.7(2)
Ti1 Ti2 C35 C40 -36.3(3)
C39 C35 C36 C37 1.0(4)
C40 C35 C36 C37 -176.4(3)
Ti2 C35 C36 C37 65.8(2)
C39 C35 C36 C41 176.2(3)
C40 C35 C36 C41 -1.2(5)
Ti2 C35 C36 C41 -119.0(3)
C39 C35 C36 Ti2 -64.8(2)
C40 C35 C36 Ti2 117.9(3)
N4 Ti2 C36 C35 -2.0(2)
N3 Ti2 C36 C35 112.73(18)
C37 Ti2 C36 C35 115.3(2)
C39 Ti2 C36 C35 36.89(16)
C38 Ti2 C36 C35 78.09(18)
Cl2 Ti2 C36 C35 -163.26(16)
Cl1 Ti2 C36 C35 -85.12(16)
Ti1 Ti2 C36 C35 -122.15(15)
N4 Ti2 C36 C37 -117.32(18)
N3 Ti2 C36 C37 -2.6(2)
C35 Ti2 C36 C37 -115.3(2)
C39 Ti2 C36 C37 -78.41(17)
C38 Ti2 C36 C37 -37.22(16)
Cl2 Ti2 C36 C37 81.44(16)
Cl1 Ti2 C36 C37 159.57(16)
Ti1 Ti2 C36 C37 122.55(15)
N4 Ti2 C36 C41 120.3(2)
N3 Ti2 C36 C41 -124.9(2)
C37 Ti2 C36 C41 -122.4(3)
C35 Ti2 C36 C41 122.3(3)
C39 Ti2 C36 C41 159.2(3)
C38 Ti2 C36 C41 -159.6(3)
Cl2 Ti2 C36 C41 -40.9(2)
Cl1 Ti2 C36 C41 37.2(2)
Ti1 Ti2 C36 C41 0.2(3)
C35 C36 C37 C38 -0.4(4)
C41 C36 C37 C38 -175.6(3)
Ti2 C36 C37 C38 65.4(2)
C35 C36 C37 C42 174.4(3)
C41 C36 C37 C42 -0.8(5)
Ti2 C36 C37 C42 -119.7(3)
C35 C36 C37 Ti2 -65.9(2)
C41 C36 C37 Ti2 118.9(3)
N4 Ti2 C37 C38 -15.2(2)
N3 Ti2 C37 C38 62.51(17)
C36 Ti2 C37 C38 -115.6(2)
C35 Ti2 C37 C38 -78.03(18)
C39 Ti2 C37 C38 -37.01(16)
Cl2 Ti2 C37 C38 146.35(16)
Cl1 Ti2 C37 C38 -139.63(14)
Ti1 Ti2 C37 C38 160.05(13)
N4 Ti2 C37 C36 100.43(19)
N3 Ti2 C37 C36 178.14(16)
C35 Ti2 C37 C36 37.59(16)
C39 Ti2 C37 C36 78.62(17)
C38 Ti2 C37 C36 115.6(2)
Cl2 Ti2 C37 C36 -98.03(16)
Cl1 Ti2 C37 C36 -24.00(18)
Ti1 Ti2 C37 C36 -84.33(17)
N4 Ti2 C37 C42 -138.6(2)
N3 Ti2 C37 C42 -60.9(2)
C36 Ti2 C37 C42 121.0(3)
C35 Ti2 C37 C42 158.6(3)
C39 Ti2 C37 C42 -160.4(3)
C38 Ti2 C37 C42 -123.4(3)
Cl2 Ti2 C37 C42 23.0(2)
Cl1 Ti2 C37 C42 97.0(2)
Ti1 Ti2 C37 C42 36.7(3)
C36 C37 C38 C39 -0.3(4)
C42 C37 C38 C39 -175.0(3)
Ti2 C37 C38 C39 63.7(2)
C36 C37 C38 C43 175.4(3)
C42 C37 C38 C43 0.6(5)
Ti2 C37 C38 C43 -120.6(3)
C36 C37 C38 Ti2 -64.0(2)
C42 C37 C38 Ti2 121.2(3)
N4 Ti2 C38 C37 169.71(15)
N3 Ti2 C38 C37 -118.11(17)
C36 Ti2 C38 C37 37.71(16)
C35 Ti2 C38 C37 79.24(17)
C39 Ti2 C38 C37 116.4(2)
Cl2 Ti2 C38 C37 -37.59(17)
Cl1 Ti2 C38 C37 66.1(2)
Ti1 Ti2 C38 C37 -56.5(3)
N4 Ti2 C38 C39 53.30(18)
N3 Ti2 C38 C39 125.48(18)
C36 Ti2 C38 C39 -78.71(18)
C37 Ti2 C38 C39 -116.4(2)
C35 Ti2 C38 C39 -37.18(16)
Cl2 Ti2 C38 C39 -154.00(15)
Cl1 Ti2 C38 C39 -50.3(2)
Ti1 Ti2 C38 C39 -172.88(18)
N4 Ti2 C38 C43 -68.2(3)
N3 Ti2 C38 C43 4.0(2)
C36 Ti2 C38 C43 159.8(3)
C37 Ti2 C38 C43 122.1(3)
C35 Ti2 C38 C43 -158.6(3)
C39 Ti2 C38 C43 -121.5(3)
Cl2 Ti2 C38 C43 84.5(2)
Cl1 Ti2 C38 C43 -171.80(19)
Ti1 Ti2 C38 C43 65.7(4)
C36 C35 C39 C38 -1.2(4)
C40 C35 C39 C38 176.2(3)
Ti2 C35 C39 C38 -64.8(2)
C36 C35 C39 C44 -176.0(3)
C40 C35 C39 C44 1.3(5)
Ti2 C35 C39 C44 120.4(3)
C36 C35 C39 Ti2 63.6(2)
C40 C35 C39 Ti2 -119.1(3)
C37 C38 C39 C35 0.9(4)
C43 C38 C39 C35 -174.8(3)
Ti2 C38 C39 C35 64.2(2)
C37 C38 C39 C44 175.9(3)
C43 C38 C39 C44 0.2(5)
Ti2 C38 C39 C44 -120.8(3)
C37 C38 C39 Ti2 -63.3(2)
C43 C38 C39 Ti2 121.1(3)
N4 Ti2 C39 C35 115.31(18)
N3 Ti2 C39 C35 -171.91(17)
C36 Ti2 C39 C35 -37.28(17)
C37 Ti2 C39 C35 -78.94(18)
C38 Ti2 C39 C35 -115.9(3)
Cl2 Ti2 C39 C35 -73.2(2)
Cl1 Ti2 C39 C35 32.85(19)
Ti1 Ti2 C39 C35 57.2(3)
N4 Ti2 C39 C38 -128.81(18)
N3 Ti2 C39 C38 -56.03(18)
C36 Ti2 C39 C38 78.60(19)
C37 Ti2 C39 C38 36.94(16)
C35 Ti2 C39 C38 115.9(3)
Cl2 Ti2 C39 C38 42.7(2)
Cl1 Ti2 C39 C38 148.73(15)
Ti1 Ti2 C39 C38 173.12(17)
N4 Ti2 C39 C44 -7.9(2)
N3 Ti2 C39 C44 64.9(3)
C36 Ti2 C39 C44 -160.5(3)
C37 Ti2 C39 C44 157.8(3)
C35 Ti2 C39 C44 -123.2(3)
C38 Ti2 C39 C44 120.9(3)
Cl2 Ti2 C39 C44 163.55(18)
Cl1 Ti2 C39 C44 -90.4(2)
Ti1 Ti2 C39 C44 -66.0(4)
C48 O1 C45 C46 -32.8(4)
O1 C45 C46 C47 29.0(4)
C45 C46 C47 C48 -15.2(5)
C45 O1 C48 C47 23.4(5)
C46 C47 C48 O1 -4.1(5)
